data_7125427
loop_
_publ_author_name
'Chen, Si-Kai'
'Yang, Ju-Song'
'Dai, Kun-Long'
'Zhang, Fu-Min'
'Zhang, Xiao-Ming'
'Tu, Yong-Qiang'

_publ_section_title
;
 Exploration of a KI-catalyzed oxidation system for direct construction of
 bispyrrolidino[2,3-b]indolines and the total synthesis of (+)-WIN 64821.
;
_journal_issue 1
_journal_name_full 'Chemical communications (Cambridge, England)'
_journal_page_first 121
_journal_page_last 124
_journal_paper_doi 10.1039/c9cc08646c
_journal_volume 56
_journal_year 2020
_chemical_formula_moiety 'C36 H38 N4 O4 S2'
_chemical_formula_sum 'C38 H38 N2 O4 S2'
_chemical_formula_weight 650.82
_chemical_name_common 6a
_chemical_name_systematic product
_space_group_crystal_system monoclinic
_space_group_IT_number 14
_space_group_name_Hall '-P 2ybc'
_space_group_name_H-M_alt 'P 1 21/c 1'
_atom_sites_solution_hydrogens geom
_atom_sites_solution_primary direct
_audit_creation_date 2019-03-22
_audit_creation_method
;
Olex2 1.2
(compiled 2018.05.29 svn.r3508 for OlexSys, GUI svn.r5506)
;
_audit_update_record
;
2019-07-13 deposited with the CCDC.	2019-11-25 downloaded from the CCDC.
;
_cell_angle_alpha 90
_cell_angle_beta 98.596(5)
_cell_angle_gamma 90
_cell_formula_units_Z 4
_cell_length_a 16.4849(8)
_cell_length_b 10.3567(3)
_cell_length_c 19.7384(8)
_cell_measurement_reflns_used 2196
_cell_measurement_temperature 293(2)
_cell_measurement_theta_max 25.9630
_cell_measurement_theta_min 4.0040
_cell_volume 3332.1(2)
_computing_cell_refinement
;
CrysAlisPro, Agilent Technologies,
Version 1.171.36.28 (release 01-02-2013 CrysAlis171 .NET)
(compiled Feb  1 2013,16:14:44)
;
_computing_data_collection
;
CrysAlisPro, Agilent Technologies,
Version 1.171.36.28 (release 01-02-2013 CrysAlis171 .NET)
(compiled Feb  1 2013,16:14:44)
;
_computing_data_reduction
;
CrysAlisPro, Agilent Technologies,
Version 1.171.36.28 (release 01-02-2013 CrysAlis171 .NET)
(compiled Feb  1 2013,16:14:44)
;
_computing_molecular_graphics 'Olex2 (Dolomanov et al., 2009)'
_computing_publication_material 'Olex2 (Dolomanov et al., 2009)'
_computing_structure_refinement 'ShelXL (Sheldrick, 2015)'
_computing_structure_solution 'ShelXS (Sheldrick, 2008)'
_diffrn_ambient_temperature 293(2)
_diffrn_detector_area_resol_mean 16.0733
_diffrn_measured_fraction_theta_full 0.998
_diffrn_measured_fraction_theta_max 0.998
_diffrn_measurement_details
;
#__ type_ start__ end____ width___ exp.time_
  1 omega  -41.00   42.00   1.0000   13.0000
omega____ theta____ kappa____ phi______ frames
    -       22.7867  -57.0000 -150.0000 83

#__ type_ start__ end____ width___ exp.time_
  2 omega  -23.00   39.00   1.0000   13.0000
omega____ theta____ kappa____ phi______ frames
    -       22.7867  -77.0000 -180.0000 62

#__ type_ start__ end____ width___ exp.time_
  3 omega  -40.00   54.00   1.0000   13.0000
omega____ theta____ kappa____ phi______ frames
    -       22.7867  -38.0000  -60.0000 94
;
_diffrn_measurement_device_type 'SuperNova, Dual, Cu at zero, Eos'
_diffrn_measurement_method '\w scans'
_diffrn_orient_matrix_UB_11 -0.0122682000
_diffrn_orient_matrix_UB_12 -0.0420652000
_diffrn_orient_matrix_UB_13 0.0249424000
_diffrn_orient_matrix_UB_21 0.0315110000
_diffrn_orient_matrix_UB_22 0.0251890000
_diffrn_orient_matrix_UB_23 0.0249108000
_diffrn_orient_matrix_UB_31 -0.0274025000
_diffrn_orient_matrix_UB_32 0.0478108000
_diffrn_orient_matrix_UB_33 0.0088320000
_diffrn_radiation_monochromator mirror
_diffrn_radiation_type MoK\a
_diffrn_radiation_wavelength 0.710
_diffrn_reflns_av_R_equivalents 0.0377
_diffrn_reflns_av_unetI/netI 0.0661
_diffrn_reflns_Laue_measured_fraction_full 0.998
_diffrn_reflns_Laue_measured_fraction_max 0.998
_diffrn_reflns_limit_h_max 9
_diffrn_reflns_limit_h_min -20
_diffrn_reflns_limit_k_max 12
_diffrn_reflns_limit_k_min -11
_diffrn_reflns_limit_l_max 24
_diffrn_reflns_limit_l_min -24
_diffrn_reflns_number 13247
_diffrn_reflns_point_group_measured_fraction_full 0.998
_diffrn_reflns_point_group_measured_fraction_max 0.998
_diffrn_reflns_theta_full 25.214
_diffrn_reflns_theta_max 25.992
_diffrn_reflns_theta_min 3.459
_diffrn_source 'SuperNova (Mo) X-ray Source'
_exptl_absorpt_coefficient_mu 0.203
_exptl_absorpt_correction_T_max 1.00000
_exptl_absorpt_correction_T_min 0.65847
_exptl_absorpt_correction_type multi-scan
_exptl_absorpt_process_details
;
CrysAlisPro, Agilent Technologies,
Version 1.171.36.28 (release 01-02-2013 CrysAlis171 .NET)
(compiled Feb  1 2013,16:14:44)
Empirical absorption correction using spherical harmonics,
 implemented in SCALE3 ABSPACK scaling algorithm.
;
_exptl_crystal_colour 'clear light colourless'
_exptl_crystal_colour_lustre clear
_exptl_crystal_colour_modifier light
_exptl_crystal_colour_primary colourless
_exptl_crystal_density_diffrn 1.297
_exptl_crystal_description block
_exptl_crystal_F_000 1376
_exptl_crystal_size_max 0.18
_exptl_crystal_size_mid 0.15
_exptl_crystal_size_min 0.12
_refine_diff_density_max 0.167
_refine_diff_density_min -0.305
_refine_diff_density_rms 0.041
_refine_ls_extinction_method none
_refine_ls_goodness_of_fit_ref 0.940
_refine_ls_hydrogen_treatment constr
_refine_ls_matrix_type full
_refine_ls_number_parameters 419
_refine_ls_number_reflns 6550
_refine_ls_number_restraints 0
_refine_ls_restrained_S_all 0.940
_refine_ls_R_factor_all 0.1081
_refine_ls_R_factor_gt 0.0579
_refine_ls_shift/su_max 0.000
_refine_ls_shift/su_mean 0.000
_refine_ls_structure_factor_coef Fsqd
_refine_ls_weighting_details 'w=1/[\s^2^(Fo^2^)+(0.0601P)^2^+1.6529P] where P=(Fo^2^+2Fc^2^)/3'
_refine_ls_weighting_scheme calc
_refine_ls_wR_factor_gt 0.1276
_refine_ls_wR_factor_ref 0.1617
_reflns_Friedel_coverage 0.000
_reflns_number_gt 3838
_reflns_number_total 6550
_reflns_threshold_expression 'I > 2\s(I)'
_cod_data_source_file c9cc08646c2.cif
_cod_data_source_block yangjs_0320
_cod_depositor_comments 'Adding full bibliography for 7125427.cif.'
_cod_original_cell_volume 3332.0(2)
_cod_database_code 7125427
_shelx_shelxl_version_number 2018/3
_chemical_oxdiff_formula 'C H O N'
_shelx_space_group_comment
;
The symmetry employed for this shelxl refinement is uniquely defined
by the following loop, which should always be used as a source of
symmetry information in preference to the above space-group names.
They are only intended as comments.
;
_shelx_estimated_absorpt_t_max 0.976
_shelx_estimated_absorpt_t_min 0.964
_reflns_odcompleteness_completeness 99.68
_reflns_odcompleteness_iscentric 1
_reflns_odcompleteness_theta 26.32
_olex2_refinement_description
;
1. Fixed Uiso
 At 1.2 times of:
  All C(H) groups, All C(H,H) groups
 At 1.5 times of:
  All C(H,H,H) groups
2.a Ternary CH refined with riding coordinates:
 C9(H9), C4AA(H4AA)
2.b Secondary CH2 refined with riding coordinates:
 C21(H21A,H21B), C12(H12A,H12B), C22(H22A,H22B), C11(H11A,H11B)
2.c Aromatic/amide H refined with riding coordinates:
 C29(H29), C26(H26), C15(H15), C3(H3), C25(H25), C28(H28), C6(H6), C32(H32),
 C4(H4), C16(H16), C17(H17), C36(H36), C5(H5), C18(H18), C35(H35), C33(H33)
2.d Idealised Me refined as rotating group:
 C30(H30A,H30B,H30C), C10(H10A,H10B,H10C), C23(H23A,H23B,H23C), C37(H37A,H37B,
 H37C)
;
_olex2_date_sample_data_collection 2019-03-20
_olex2_submission_special_instructions 'No special instructions were received'

loop_
_space_group_symop_operation_xyz
'x, y, z'
'-x, y+1/2, -z+1/2'
'-x, -y, -z'
'x, -y-1/2, z-1/2'

loop_
_atom_site_label
_atom_site_type_symbol
_atom_site_fract_x
_atom_site_fract_y
_atom_site_fract_z
_atom_site_U_iso_or_equiv
_atom_site_adp_type
_atom_site_occupancy
_atom_site_site_symmetry_order
_atom_site_calc_flag
_atom_site_refinement_flags_posn
S1 S 0.20557(5) 0.60609(7) 0.45853(4) 0.0549(2) Uani 1 1 d .
S2 S 0.32094(6) -0.01949(9) 0.70885(5) 0.0685(3) Uani 1 1 d .
C9 C 0.27098(18) 0.4003(2) 0.53395(14) 0.0419(7) Uani 1 1 d .
H9 H 0.217078 0.397140 0.549152 0.050 Uiso 1 1 calc R
N8 N 0.33536(16) 0.4307(2) 0.59001(12) 0.0490(6) Uani 1 1 d .
N1 N 0.26289(17) 0.0200(2) 0.63824(13) 0.0551(7) Uani 1 1 d .
C19 C 0.1217(2) 0.1963(3) 0.5711(2) 0.0587(9) Uani 1 1 d .
C4AA C 0.25591(19) 0.1584(3) 0.61561(15) 0.0476(7) Uani 1 1 d .
H4AA H 0.303724 0.208657 0.636064 0.057 Uiso 1 1 calc R
O3 O 0.17510(15) 0.6310(2) 0.52136(12) 0.0700(7) Uani 1 1 d .
N2 N 0.27063(15) 0.4880(2) 0.47393(12) 0.0466(6) Uani 1 1 d .
C13 C 0.25028(18) 0.1509(3) 0.53604(14) 0.0422(7) Uani 1 1 d .
C1 C 0.29548(17) 0.2661(3) 0.50673(14) 0.0408(7) Uani 1 1 d .
C14 C 0.15786(19) 0.1557(3) 0.51502(17) 0.0512(8) Uani 1 1 d .
O4 O 0.24414(16) 0.7080(2) 0.42664(14) 0.0798(8) Uani 1 1 d .
N20 N 0.18048(17) 0.2193(2) 0.62677(15) 0.0586(7) Uani 1 1 d .
C21 C 0.2856(2) 0.0170(3) 0.52342(16) 0.0524(8) Uani 1 1 d .
H21A H 0.263833 -0.014571 0.478056 0.063 Uiso 1 1 calc R
H21B H 0.344932 0.019944 0.527988 0.063 Uiso 1 1 calc R
C12 C 0.3001(2) 0.4200(3) 0.41665(15) 0.0545(8) Uani 1 1 d .
H12A H 0.358872 0.429952 0.418525 0.065 Uiso 1 1 calc R
H12B H 0.272680 0.451295 0.372819 0.065 Uiso 1 1 calc R
C2 C 0.38806(19) 0.2682(3) 0.53095(15) 0.0489(7) Uani 1 1 d .
C24 C 0.4249(2) -0.0089(3) 0.69748(15) 0.0553(8) Uani 1 1 d .
C29 C 0.4652(2) 0.1087(3) 0.70831(17) 0.0658(10) Uani 1 1 d .
H29 H 0.436608 0.181700 0.718729 0.079 Uiso 1 1 calc R
C22 C 0.2582(2) -0.0672(3) 0.57804(17) 0.0612(9) Uani 1 1 d .
H22A H 0.202663 -0.097973 0.564187 0.073 Uiso 1 1 calc R
H22B H 0.294464 -0.140777 0.588011 0.073 Uiso 1 1 calc R
C26 C 0.5502(3) -0.1061(3) 0.67633(18) 0.0695(10) Uani 1 1 d .
H26 H 0.578578 -0.179064 0.665504 0.083 Uiso 1 1 calc R
C27 C 0.5917(2) 0.0102(3) 0.68797(16) 0.0623(9) Uani 1 1 d .
C31 C 0.1233(2) 0.5508(3) 0.39788(17) 0.0563(8) Uani 1 1 d .
O1 O 0.30860(18) 0.0785(3) 0.75772(12) 0.0904(9) Uani 1 1 d .
C7 C 0.4069(2) 0.3698(3) 0.57676(16) 0.0521(8) Uani 1 1 d .
O2 O 0.30445(17) -0.1517(3) 0.72208(14) 0.0945(9) Uani 1 1 d .
C11 C 0.2776(2) 0.2808(3) 0.42830(15) 0.0527(8) Uani 1 1 d .
H11A H 0.310916 0.222028 0.405905 0.063 Uiso 1 1 calc R
H11B H 0.220129 0.264745 0.411398 0.063 Uiso 1 1 calc R
C15 C 0.1097(2) 0.1218(3) 0.4545(2) 0.0704(10) Uani 1 1 d .
H15 H 0.133374 0.090462 0.417826 0.085 Uiso 1 1 calc R
C3 C 0.4506(2) 0.1982(3) 0.50897(19) 0.0638(9) Uani 1 1 d .
H3 H 0.438596 0.132223 0.477113 0.077 Uiso 1 1 calc R
C25 C 0.4675(2) -0.1156(3) 0.68053(17) 0.0647(9) Uani 1 1 d .
H25 H 0.440617 -0.194143 0.671888 0.078 Uiso 1 1 calc R
C28 C 0.5470(2) 0.1169(3) 0.70362(17) 0.0667(10) Uani 1 1 d .
H28 H 0.573415 0.196134 0.711114 0.080 Uiso 1 1 calc R
C6 C 0.4883(2) 0.3999(4) 0.6024(2) 0.0752(11) Uani 1 1 d .
H6 H 0.501096 0.467432 0.633181 0.090 Uiso 1 1 calc R
C32 C 0.1201(3) 0.5814(4) 0.3296(2) 0.0832(12) Uani 1 1 d .
H32 H 0.161838 0.630179 0.315381 0.100 Uiso 1 1 calc R
C30 C 0.6822(3) 0.0230(4) 0.6847(2) 0.0918(13) Uani 1 1 d .
H30A H 0.709045 -0.057614 0.697276 0.138 Uiso 1 1 calc GR
H30B H 0.705159 0.089262 0.715728 0.138 Uiso 1 1 calc GR
H30C H 0.689917 0.045369 0.638865 0.138 Uiso 1 1 calc GR
C4 C 0.5318(2) 0.2275(4) 0.5350(2) 0.0838(13) Uani 1 1 d .
H4 H 0.574274 0.179792 0.521248 0.101 Uiso 1 1 calc R
C16 C 0.0242(3) 0.1353(4) 0.4492(3) 0.0957(16) Uani 1 1 d .
H16 H -0.009488 0.113528 0.408663 0.115 Uiso 1 1 calc R
C17 C -0.0094(3) 0.1807(4) 0.5040(4) 0.1034(18) Uani 1 1 d .
H17 H -0.065988 0.191255 0.499371 0.124 Uiso 1 1 calc R
C36 C 0.0614(2) 0.4784(3) 0.4188(2) 0.0750(11) Uani 1 1 d .
H36 H 0.063193 0.457055 0.464802 0.090 Uiso 1 1 calc R
C5 C 0.5489(3) 0.3263(4) 0.5806(3) 0.0928(15) Uani 1 1 d .
H5 H 0.603413 0.344520 0.597506 0.111 Uiso 1 1 calc R
C18 C 0.0372(3) 0.2112(3) 0.5653(3) 0.0854(13) Uani 1 1 d .
H18 H 0.012911 0.240956 0.601982 0.102 Uiso 1 1 calc R
C10 C 0.3394(3) 0.5600(3) 0.61896(18) 0.0748(11) Uani 1 1 d .
H10A H 0.358141 0.619258 0.587249 0.112 Uiso 1 1 calc GR
H10B H 0.376947 0.560588 0.661144 0.112 Uiso 1 1 calc GR
H10C H 0.285948 0.585429 0.627621 0.112 Uiso 1 1 calc GR
C34 C -0.0068(4) 0.4683(5) 0.3017(3) 0.1080(19) Uani 1 1 d .
C23 C 0.1615(3) 0.2434(4) 0.6948(2) 0.1030(15) Uani 1 1 d .
H23A H 0.116728 0.303493 0.692145 0.154 Uiso 1 1 calc GR
H23B H 0.208722 0.278991 0.722908 0.154 Uiso 1 1 calc GR
H23C H 0.146263 0.163891 0.714479 0.154 Uiso 1 1 calc GR
C35 C -0.0040(3) 0.4377(4) 0.3705(3) 0.1001(16) Uani 1 1 d .
H35 H -0.046154 0.389524 0.384472 0.120 Uiso 1 1 calc R
C33 C 0.0555(4) 0.5402(6) 0.2825(2) 0.1073(17) Uani 1 1 d .
H33 H 0.054070 0.561521 0.236529 0.129 Uiso 1 1 calc R
C37 C -0.0791(4) 0.4225(6) 0.2493(4) 0.178(3) Uani 1 1 d .
H37A H -0.060641 0.356927 0.220746 0.267 Uiso 1 1 calc GR
H37B H -0.100739 0.494090 0.221395 0.267 Uiso 1 1 calc GR
H37C H -0.121091 0.387749 0.272819 0.267 Uiso 1 1 calc GR

loop_
_atom_site_aniso_label
_atom_site_aniso_U_11
_atom_site_aniso_U_22
_atom_site_aniso_U_33
_atom_site_aniso_U_23
_atom_site_aniso_U_13
_atom_site_aniso_U_12
S1 0.0554(5) 0.0413(4) 0.0661(6) 0.0046(4) 0.0032(4) 0.0057(4)
S2 0.0792(7) 0.0731(6) 0.0545(5) 0.0204(5) 0.0143(5) 0.0087(5)
C9 0.0453(17) 0.0380(15) 0.0436(16) 0.0001(12) 0.0107(14) 0.0001(13)
N8 0.0572(17) 0.0400(13) 0.0469(14) -0.0039(11) -0.0013(13) -0.0027(12)
N1 0.0601(18) 0.0471(14) 0.0573(16) 0.0089(12) 0.0066(14) 0.0010(13)
C19 0.046(2) 0.0354(16) 0.096(3) 0.0108(17) 0.017(2) 0.0036(15)
C4AA 0.0493(19) 0.0411(15) 0.0540(18) 0.0021(14) 0.0130(15) -0.0026(14)
O3 0.0724(17) 0.0677(15) 0.0689(15) -0.0138(12) 0.0077(13) 0.0236(13)
N2 0.0507(16) 0.0444(13) 0.0458(14) 0.0069(11) 0.0111(12) 0.0100(12)
C13 0.0414(17) 0.0366(15) 0.0472(17) -0.0019(12) 0.0021(14) 0.0013(13)
C1 0.0403(17) 0.0405(15) 0.0416(16) -0.0011(12) 0.0059(13) 0.0042(13)
C14 0.0447(19) 0.0366(15) 0.069(2) 0.0046(15) -0.0017(17) -0.0029(14)
O4 0.0772(18) 0.0488(13) 0.110(2) 0.0256(13) 0.0047(16) -0.0043(12)
N20 0.0583(18) 0.0543(16) 0.0686(18) -0.0005(14) 0.0273(16) 0.0055(14)
C21 0.057(2) 0.0424(16) 0.0562(19) -0.0040(14) 0.0029(16) 0.0063(15)
C12 0.060(2) 0.0595(19) 0.0458(18) 0.0065(15) 0.0136(16) 0.0093(16)
C2 0.0439(18) 0.0500(17) 0.0527(18) 0.0077(15) 0.0072(15) 0.0041(15)
C24 0.071(2) 0.0505(18) 0.0421(17) 0.0065(14) 0.0019(16) 0.0055(17)
C29 0.076(3) 0.055(2) 0.061(2) -0.0090(16) -0.0097(19) 0.0116(19)
C22 0.068(2) 0.0391(16) 0.072(2) 0.0026(16) -0.0013(19) 0.0006(16)
C26 0.088(3) 0.055(2) 0.069(2) -0.0056(17) 0.023(2) 0.010(2)
C27 0.075(3) 0.066(2) 0.0440(18) -0.0039(16) 0.0010(18) 0.0030(19)
C31 0.058(2) 0.0461(17) 0.063(2) 0.0088(16) 0.0008(17) 0.0127(16)
O1 0.110(2) 0.115(2) 0.0498(14) 0.0038(14) 0.0233(15) 0.0281(18)
C7 0.0499(19) 0.0469(17) 0.0561(19) 0.0124(15) -0.0029(16) -0.0023(15)
O2 0.095(2) 0.0835(18) 0.107(2) 0.0561(16) 0.0215(18) 0.0054(16)
C11 0.060(2) 0.0530(18) 0.0459(18) -0.0033(14) 0.0121(16) 0.0054(16)
C15 0.062(2) 0.0506(19) 0.090(3) 0.0059(18) -0.019(2) -0.0088(18)
C3 0.052(2) 0.063(2) 0.078(2) 0.0118(18) 0.0165(19) 0.0101(18)
C25 0.085(3) 0.0491(19) 0.060(2) 0.0006(16) 0.012(2) -0.0015(19)
C28 0.078(3) 0.057(2) 0.060(2) -0.0061(17) -0.009(2) -0.003(2)
C6 0.062(2) 0.061(2) 0.093(3) 0.019(2) -0.019(2) -0.016(2)
C32 0.080(3) 0.098(3) 0.069(3) 0.013(2) 0.001(2) 0.019(2)
C30 0.084(3) 0.105(3) 0.088(3) -0.022(2) 0.019(3) -0.006(3)
C4 0.051(2) 0.088(3) 0.117(4) 0.034(3) 0.026(2) 0.014(2)
C16 0.067(3) 0.055(2) 0.146(5) 0.022(3) -0.044(3) -0.011(2)
C17 0.044(3) 0.058(3) 0.202(6) 0.028(3) 0.000(3) 0.002(2)
C36 0.062(2) 0.062(2) 0.096(3) 0.013(2) -0.004(2) -0.001(2)
C5 0.045(2) 0.078(3) 0.150(4) 0.044(3) -0.001(3) -0.005(2)
C18 0.054(3) 0.050(2) 0.154(4) 0.014(2) 0.025(3) 0.0063(19)
C10 0.102(3) 0.053(2) 0.063(2) -0.0139(17) -0.012(2) -0.001(2)
C34 0.106(4) 0.068(3) 0.130(5) -0.024(3) -0.046(4) 0.028(3)
C23 0.124(4) 0.103(3) 0.095(3) -0.005(3) 0.057(3) 0.029(3)
C35 0.068(3) 0.058(2) 0.163(5) 0.006(3) -0.021(3) -0.001(2)
C33 0.122(5) 0.116(4) 0.073(3) -0.010(3) -0.022(3) 0.037(4)
C37 0.142(5) 0.140(5) 0.213(7) -0.081(5) -0.099(5) 0.036(4)

loop_
_atom_type_symbol
_atom_type_description
_atom_type_scat_dispersion_real
_atom_type_scat_dispersion_imag
_atom_type_scat_source
C C 0.0033 0.0016 'International Tables Vol C Tables 4.2.6.8 and 6.1.1.4'
H H 0.0000 0.0000 'International Tables Vol C Tables 4.2.6.8 and 6.1.1.4'
N N 0.0061 0.0033 'International Tables Vol C Tables 4.2.6.8 and 6.1.1.4'
O O 0.0106 0.0060 'International Tables Vol C Tables 4.2.6.8 and 6.1.1.4'
S S 0.1246 0.1234 'International Tables Vol C Tables 4.2.6.8 and 6.1.1.4'

loop_
_geom_angle_atom_site_label_1
_geom_angle_atom_site_label_2
_geom_angle_atom_site_label_3
_geom_angle
O3 S1 N2 106.35(13)
O3 S1 C31 108.23(16)
N2 S1 C31 107.53(14)
O4 S1 O3 119.14(15)
O4 S1 N2 108.31(14)
O4 S1 C31 106.80(16)
N1 S2 C24 109.56(14)
O1 S2 N1 105.93(15)
O1 S2 C24 106.23(17)
O2 S2 N1 107.18(16)
O2 S2 C24 107.33(16)
O2 S2 O1 120.35(17)
N8 C9 H9 111.6
N8 C9 N2 112.9(2)
N8 C9 C1 105.0(2)
N2 C9 H9 111.6
N2 C9 C1 103.8(2)
C1 C9 H9 111.6
C9 N8 C10 119.1(2)
C7 N8 C9 107.5(2)
C7 N8 C10 120.0(3)
C4AA N1 S2 120.4(2)
C22 N1 S2 119.2(2)
C22 N1 C4AA 110.5(2)
C14 C19 C18 120.6(4)
N20 C19 C14 110.7(3)
N20 C19 C18 128.7(4)
N1 C4AA H4AA 111.3
N1 C4AA C13 104.1(2)
C13 C4AA H4AA 111.3
N20 C4AA N1 113.7(2)
N20 C4AA H4AA 111.3
N20 C4AA C13 104.6(2)
C9 N2 S1 122.05(18)
C12 N2 S1 119.98(19)
C12 N2 C9 110.8(2)
C1 C13 C4AA 112.0(2)
C14 C13 C4AA 100.3(2)
C14 C13 C1 112.9(2)
C14 C13 C21 111.9(2)
C21 C13 C4AA 103.9(2)
C21 C13 C1 114.6(2)
C9 C1 C13 112.9(2)
C2 C1 C9 100.2(2)
C2 C1 C13 113.8(2)
C2 C1 C11 110.2(2)
C11 C1 C9 103.7(2)
C11 C1 C13 114.7(2)
C19 C14 C13 108.8(3)
C15 C14 C19 120.4(3)
C15 C14 C13 130.8(3)
C19 N20 C4AA 108.9(3)
C19 N20 C23 123.3(3)
C4AA N20 C23 122.0(3)
C13 C21 H21A 110.9
C13 C21 H21B 110.9
H21A C21 H21B 108.9
C22 C21 C13 104.2(2)
C22 C21 H21A 110.9
C22 C21 H21B 110.9
N2 C12 H12A 111.2
N2 C12 H12B 111.2
N2 C12 C11 102.8(2)
H12A C12 H12B 109.1
C11 C12 H12A 111.2
C11 C12 H12B 111.2
C7 C2 C1 109.2(3)
C3 C2 C1 130.6(3)
C3 C2 C7 119.7(3)
C29 C24 S2 119.1(3)
C25 C24 S2 121.5(3)
C25 C24 C29 119.4(3)
C24 C29 H29 120.1
C28 C29 C24 119.9(3)
C28 C29 H29 120.1
N1 C22 C21 103.6(2)
N1 C22 H22A 111.0
N1 C22 H22B 111.0
C21 C22 H22A 111.0
C21 C22 H22B 111.0
H22A C22 H22B 109.0
C27 C26 H26 119.4
C25 C26 H26 119.4
C25 C26 C27 121.2(3)
C26 C27 C28 117.7(4)
C26 C27 C30 122.3(3)
C28 C27 C30 120.0(3)
C32 C31 S1 120.1(3)
C36 C31 S1 120.1(3)
C36 C31 C32 119.8(4)
N8 C7 C2 110.5(3)
N8 C7 C6 128.6(3)
C2 C7 C6 120.9(3)
C1 C11 H11A 111.1
C1 C11 H11B 111.1
C12 C11 C1 103.4(2)
C12 C11 H11A 111.1
C12 C11 H11B 111.1
H11A C11 H11B 109.0
C14 C15 H15 120.6
C14 C15 C16 118.7(4)
C16 C15 H15 120.6
C2 C3 H3 120.3
C2 C3 C4 119.4(4)
C4 C3 H3 120.3
C24 C25 C26 120.1(3)
C24 C25 H25 119.9
C26 C25 H25 119.9
C29 C28 C27 121.7(3)
C29 C28 H28 119.1
C27 C28 H28 119.1
C7 C6 H6 121.1
C5 C6 C7 117.8(4)
C5 C6 H6 121.1
C31 C32 H32 119.9
C33 C32 C31 120.2(5)
C33 C32 H32 119.9
C27 C30 H30A 109.5
C27 C30 H30B 109.5
C27 C30 H30C 109.5
H30A C30 H30B 109.5
H30A C30 H30C 109.5
H30B C30 H30C 109.5
C3 C4 H4 120.0
C5 C4 C3 119.9(4)
C5 C4 H4 120.0
C15 C16 H16 120.2
C17 C16 C15 119.6(4)
C17 C16 H16 120.2
C16 C17 H17 118.7
C18 C17 C16 122.6(4)
C18 C17 H17 118.7
C31 C36 H36 120.3
C31 C36 C35 119.4(4)
C35 C36 H36 120.3
C6 C5 H5 118.9
C4 C5 C6 122.3(4)
C4 C5 H5 118.9
C19 C18 H18 121.0
C17 C18 C19 118.0(4)
C17 C18 H18 121.0
N8 C10 H10A 109.5
N8 C10 H10B 109.5
N8 C10 H10C 109.5
H10A C10 H10B 109.5
H10A C10 H10C 109.5
H10B C10 H10C 109.5
C35 C34 C37 119.9(7)
C33 C34 C35 118.7(5)
C33 C34 C37 121.4(6)
N20 C23 H23A 109.5
N20 C23 H23B 109.5
N20 C23 H23C 109.5
H23A C23 H23B 109.5
H23A C23 H23C 109.5
H23B C23 H23C 109.5
C36 C35 H35 119.7
C34 C35 C36 120.6(5)
C34 C35 H35 119.7
C32 C33 H33 119.4
C34 C33 C32 121.3(5)
C34 C33 H33 119.4
C34 C37 H37A 109.5
C34 C37 H37B 109.5
C34 C37 H37C 109.5
H37A C37 H37B 109.5
H37A C37 H37C 109.5
H37B C37 H37C 109.5

loop_
_geom_bond_atom_site_label_1
_geom_bond_atom_site_label_2
_geom_bond_distance
S1 O3 1.429(2)
S1 N2 1.625(2)
S1 O4 1.426(2)
S1 C31 1.765(4)
S2 N1 1.621(3)
S2 C24 1.764(4)
S2 O1 1.436(3)
S2 O2 1.427(3)
C9 H9 0.9800
C9 N8 1.449(4)
C9 N2 1.492(3)
C9 C1 1.565(4)
N8 C7 1.397(4)
N8 C10 1.453(4)
N1 C4AA 1.500(4)
N1 C22 1.485(4)
C19 C14 1.398(4)
C19 N20 1.372(4)
C19 C18 1.391(5)
C4AA H4AA 0.9800
C4AA C13 1.561(4)
C4AA N20 1.440(4)
N2 C12 1.474(3)
C13 C1 1.563(4)
C13 C14 1.519(4)
C13 C21 1.539(4)
C1 C2 1.530(4)
C1 C11 1.539(4)
C14 C15 1.378(5)
N20 C23 1.445(4)
C21 H21A 0.9700
C21 H21B 0.9700
C21 C22 1.507(4)
C12 H12A 0.9700
C12 H12B 0.9700
C12 C11 1.515(4)
C2 C7 1.391(4)
C2 C3 1.382(4)
C24 C29 1.389(5)
C24 C25 1.378(4)
C29 H29 0.9300
C29 C28 1.369(5)
C22 H22A 0.9700
C22 H22B 0.9700
C26 H26 0.9300
C26 C27 1.387(5)
C26 C25 1.381(5)
C27 C28 1.388(5)
C27 C30 1.509(5)
C31 C32 1.378(5)
C31 C36 1.378(5)
C7 C6 1.396(5)
C11 H11A 0.9700
C11 H11B 0.9700
C15 H15 0.9300
C15 C16 1.406(6)
C3 H3 0.9300
C3 C4 1.394(5)
C25 H25 0.9300
C28 H28 0.9300
C6 H6 0.9300
C6 C5 1.376(6)
C32 H32 0.9300
C32 C33 1.373(6)
C30 H30A 0.9600
C30 H30B 0.9600
C30 H30C 0.9600
C4 H4 0.9300
C4 C5 1.364(6)
C16 H16 0.9300
C16 C17 1.370(7)
C17 H17 0.9300
C17 C18 1.370(7)
C36 H36 0.9300
C36 C35 1.394(6)
C5 H5 0.9300
C18 H18 0.9300
C10 H10A 0.9600
C10 H10B 0.9600
C10 H10C 0.9600
C34 C35 1.388(7)
C34 C33 1.367(7)
C34 C37 1.532(7)
C23 H23A 0.9600
C23 H23B 0.9600
C23 H23C 0.9600
C35 H35 0.9300
C33 H33 0.9300
C37 H37A 0.9600
C37 H37B 0.9600
C37 H37C 0.9600

loop_
_geom_torsion_atom_site_label_1
_geom_torsion_atom_site_label_2
_geom_torsion_atom_site_label_3
_geom_torsion_atom_site_label_4
_geom_torsion
S1 N2 C12 C11 -123.3(2)
S1 C31 C32 C33 -179.0(3)
S1 C31 C36 C35 178.7(3)
S2 N1 C4AA C13 143.0(2)
S2 N1 C4AA N20 -103.7(3)
S2 N1 C22 C21 -121.7(2)
S2 C24 C29 C28 176.2(3)
S2 C24 C25 C26 -175.8(3)
C9 N8 C7 C2 -21.1(3)
C9 N8 C7 C6 158.1(3)
C9 N2 C12 C11 27.7(3)
C9 C1 C2 C7 12.1(3)
C9 C1 C2 C3 -159.8(3)
C9 C1 C11 C12 35.8(3)
N8 C9 N2 S1 -101.8(3)
N8 C9 N2 C12 107.8(3)
N8 C9 C1 C13 97.6(3)
N8 C9 C1 C2 -23.8(3)
N8 C9 C1 C11 -137.7(2)
N8 C7 C6 C5 -178.8(3)
N1 S2 C24 C29 86.9(3)
N1 S2 C24 C25 -95.4(3)
N1 C4AA C13 C1 -144.1(2)
N1 C4AA C13 C14 95.9(2)
N1 C4AA C13 C21 -19.9(3)
N1 C4AA N20 C19 -87.1(3)
N1 C4AA N20 C23 66.7(4)
C19 C14 C15 C16 3.3(5)
C4AA N1 C22 C21 24.2(3)
C4AA C13 C1 C9 -49.4(3)
C4AA C13 C1 C2 63.9(3)
C4AA C13 C1 C11 -167.9(2)
C4AA C13 C14 C19 14.6(3)
C4AA C13 C14 C15 -161.8(3)
C4AA C13 C21 C22 35.0(3)
O3 S1 N2 C9 19.2(3)
O3 S1 N2 C12 166.9(2)
O3 S1 C31 C32 146.2(3)
O3 S1 C31 C36 -32.8(3)
N2 S1 C31 C32 -99.3(3)
N2 S1 C31 C36 81.7(3)
N2 C9 N8 C7 -84.3(3)
N2 C9 N8 C10 56.6(3)
N2 C9 C1 C13 -143.6(2)
N2 C9 C1 C2 95.0(2)
N2 C9 C1 C11 -18.9(3)
N2 C12 C11 C1 -38.7(3)
C13 C4AA N20 C19 25.8(3)
C13 C4AA N20 C23 179.6(3)
C13 C1 C2 C7 -108.6(3)
C13 C1 C2 C3 79.4(4)
C13 C1 C11 C12 159.3(2)
C13 C14 C15 C16 179.4(3)
C13 C21 C22 N1 -36.2(3)
C1 C9 N8 C7 28.1(3)
C1 C9 N8 C10 169.0(3)
C1 C9 N2 S1 145.1(2)
C1 C9 N2 C12 -5.3(3)
C1 C13 C14 C19 -104.7(3)
C1 C13 C14 C15 78.8(4)
C1 C13 C21 C22 157.5(3)
C1 C2 C7 N8 4.5(3)
C1 C2 C7 C6 -174.7(3)
C1 C2 C3 C4 173.5(3)
C14 C19 N20 C4AA -16.9(3)
C14 C19 N20 C23 -170.4(3)
C14 C19 C18 C17 2.2(5)
C14 C13 C1 C9 62.9(3)
C14 C13 C1 C2 176.3(2)
C14 C13 C1 C11 -55.5(3)
C14 C13 C21 C22 -72.4(3)
C14 C15 C16 C17 -0.5(5)
O4 S1 N2 C9 148.3(2)
O4 S1 N2 C12 -63.9(3)
O4 S1 C31 C32 16.8(3)
O4 S1 C31 C36 -162.2(3)
N20 C19 C14 C13 0.2(3)
N20 C19 C14 C15 177.1(3)
N20 C19 C18 C17 -179.5(3)
N20 C4AA C13 C1 96.3(3)
N20 C4AA C13 C14 -23.7(3)
N20 C4AA C13 C21 -139.5(2)
C21 C13 C1 C9 -167.4(2)
C21 C13 C1 C2 -54.1(3)
C21 C13 C1 C11 74.1(3)
C21 C13 C14 C19 124.3(3)
C21 C13 C14 C15 -52.1(4)
C2 C1 C11 C12 -70.7(3)
C2 C7 C6 C5 0.3(5)
C2 C3 C4 C5 -1.4(6)
C24 S2 N1 C4AA -73.3(3)
C24 S2 N1 C22 69.2(3)
C24 C29 C28 C27 0.2(5)
C29 C24 C25 C26 1.9(5)
C22 N1 C4AA C13 -2.4(3)
C22 N1 C4AA N20 110.9(3)
C26 C27 C28 C29 0.7(5)
C27 C26 C25 C24 -0.9(5)
C31 S1 N2 C9 -96.6(2)
C31 S1 N2 C12 51.2(3)
C31 C32 C33 C34 0.0(7)
C31 C36 C35 C34 0.6(6)
O1 S2 N1 C4AA 40.9(3)
O1 S2 N1 C22 -176.6(2)
O1 S2 C24 C29 -27.1(3)
O1 S2 C24 C25 150.6(3)
C7 C2 C3 C4 2.3(5)
C7 C6 C5 C4 0.6(6)
O2 S2 N1 C4AA 170.6(2)
O2 S2 N1 C22 -47.0(3)
O2 S2 C24 C29 -157.0(3)
O2 S2 C24 C25 20.6(3)
C11 C1 C2 C7 120.9(3)
C11 C1 C2 C3 -51.0(4)
C15 C16 C17 C18 -1.6(6)
C3 C2 C7 N8 177.5(3)
C3 C2 C7 C6 -1.8(5)
C3 C4 C5 C6 -0.1(6)
C25 C24 C29 C28 -1.5(5)
C25 C26 C27 C28 -0.3(5)
C25 C26 C27 C30 179.2(3)
C32 C31 C36 C35 -0.3(5)
C30 C27 C28 C29 -178.8(3)
C16 C17 C18 C19 0.7(6)
C36 C31 C32 C33 0.0(6)
C18 C19 C14 C13 178.9(3)
C18 C19 C14 C15 -4.3(5)
C18 C19 N20 C4AA 164.6(3)
C18 C19 N20 C23 11.1(5)
C10 N8 C7 C2 -161.5(3)
C10 N8 C7 C6 17.7(5)
C35 C34 C33 C32 0.3(7)
C33 C34 C35 C36 -0.6(7)
C37 C34 C35 C36 179.9(4)
C37 C34 C33 C32 179.8(4)
